data_4349486
loop_
_publ_author_name
'Zhang, Qiurui'
'Zhang, Wenjuan'
'Wang, Shengdong'
'Solan, Gregory A.'
'Liang, Tongling'
'Rajendran, Natesan Mannangatti'
'Sun, Wen-Hua'

_publ_section_title
;
 Sodium iminoquinolates with cubic and hexagonal prismatic motifs:
 synthesis, characterization and their catalytic behavior toward the ROP
 of rac-lactide
;
_journal_issue 9
_journal_name_full 'Inorganic Chemistry Frontiers'
_journal_page_first 1178
_journal_paper_doi 10.1039/C6QI00155F
_journal_volume 3
_journal_year 2016
_chemical_formula_moiety 'C80 H76 N8 Na4 O4, C7 H8'
_chemical_formula_sum 'C87 H84 N8 Na4 O4'
_chemical_formula_weight 1397.58
_space_group_crystal_system triclinic
_space_group_IT_number 2
_space_group_name_Hall '-P 1'
_space_group_name_H-M_alt 'P -1'
_symmetry_Int_Tables_number 2
_atom_sites_solution_primary direct
_audit_creation_date 2016-05-18
_audit_creation_method
;
Olex2 1.2
(compiled 2015.09.30 svn.r3233 for OlexSys, GUI svn.r5155)
;
_audit_update_record
;
2016-05-26 deposited with the CCDC.
2016-07-18 downloaded from the CCDC.
;
_cell_angle_alpha 93.88(3)
_cell_angle_beta 93.24(3)
_cell_angle_gamma 116.22(3)
_cell_formula_units_Z 2
_cell_length_a 15.570(3)
_cell_length_b 17.110(3)
_cell_length_c 18.140(4)
_cell_measurement_reflns_used 12779
_cell_measurement_temperature 173.1500
_cell_measurement_theta_max 27.4846
_cell_measurement_theta_min 1.3336
_cell_volume 4305.2(19)
_computing_cell_refinement 'CrystalClear (Rigaku Inc., 2007)'
_computing_data_collection 'CrystalClear (Rigaku Inc., 2007)'
_computing_data_reduction 'CrystalClear (Rigaku Inc., 2007)'
_computing_molecular_graphics 'Olex2 (Dolomanov et al., 2009)'
_computing_publication_material 'Olex2 (Dolomanov et al., 2009)'
_computing_structure_refinement 'olex2.refine (Bourhis et al., 2015)'
_computing_structure_solution
;
????
;
_diffrn_ambient_temperature 173.1500
_diffrn_detector_area_resol_mean 28.5714
_diffrn_measured_fraction_theta_full 0.9750
_diffrn_measured_fraction_theta_max 0.9750
_diffrn_measurement_details
;
scan:
	Number of images: 360
	           Slice: -110.0000 - 70.0000
	     Image width: 0.5000
	        Exp time: 5.0000
	   Rotation axis: Omega
	           Omega: 0.0000
	             Chi: 45.0000
	             Phi: 0.0000
	             XTD: 45.1304
	          2theta: -19.8047
scan:
	Number of images: 360
	           Slice: -110.0000 - 70.0000
	     Image width: 0.5000
	        Exp time: 5.0000
	   Rotation axis: Omega
	           Omega: 0.0000
	             Chi: 45.0000
	             Phi: 180.0000
	             XTD: 45.1304
	          2theta: -19.8047
scan:
	Number of images: 360
	           Slice: -110.0000 - 70.0000
	     Image width: 0.5000
	        Exp time: 5.0000
	   Rotation axis: Omega
	           Omega: 0.0000
	             Chi: 45.0000
	             Phi: 90.0000
	             XTD: 45.1304
	          2theta: -19.8047
;
_diffrn_measurement_device
;
Saturn724+ (2x2 bin mode)
;
_diffrn_measurement_device_details
;
AFC10: Fixed Chi 2 circle
;
_diffrn_measurement_device_type 'Bruker P4'
_diffrn_measurement_method dtprofit.ref
_diffrn_orient_matrix_type d*Trek
_diffrn_orient_matrix_UB_11 0.0659
_diffrn_orient_matrix_UB_12 0.0222
_diffrn_orient_matrix_UB_13 0.0184
_diffrn_orient_matrix_UB_21 0.0322
_diffrn_orient_matrix_UB_22 0.0360
_diffrn_orient_matrix_UB_23 -0.0442
_diffrn_orient_matrix_UB_31 -0.0162
_diffrn_orient_matrix_UB_32 0.0493
_diffrn_orient_matrix_UB_33 0.0198
_diffrn_radiation_detector CCD
_diffrn_radiation_monochromator 'Graphite Monochromator'
_diffrn_radiation_type 'Mo K\a'
_diffrn_radiation_wavelength 0.71073
_diffrn_reflns_av_R_equivalents 0.0430
_diffrn_reflns_av_unetI/netI 0.0743
_diffrn_reflns_limit_h_max 20
_diffrn_reflns_limit_h_min -20
_diffrn_reflns_limit_k_max 22
_diffrn_reflns_limit_k_min -21
_diffrn_reflns_limit_l_max 23
_diffrn_reflns_limit_l_min -23
_diffrn_reflns_number 34309
_diffrn_reflns_theta_full 27.4975
_diffrn_reflns_theta_max 27.50
_diffrn_reflns_theta_min 1.33
_diffrn_source 'Sealed Tube'
_diffrn_source_current 30.0000
_diffrn_source_power 1.5000
_diffrn_source_voltage 50.0000
_exptl_absorpt_coefficient_mu 0.084
_exptl_absorpt_correction_T_max 0.0000
_exptl_absorpt_correction_T_min 0.0000
_exptl_absorpt_correction_type none
_exptl_crystal_colour Colorless
_exptl_crystal_density_diffrn 1.0781
_exptl_crystal_description Prism
_exptl_crystal_F_000 1476.7946
_exptl_crystal_size_max 0.2
_exptl_crystal_size_mid 0.2
_exptl_crystal_size_min 0.2
_platon_squeeze_details
;
;
_refine_diff_density_max 0.9282
_refine_diff_density_min -0.3835
_refine_diff_density_rms 0.0883
_refine_ls_d_res_high 0.7697
_refine_ls_d_res_low 15.2671
_refine_ls_goodness_of_fit_ref 1.0355
_refine_ls_hydrogen_treatment mixed
_refine_ls_matrix_type full
_refine_ls_number_constraints 142
_refine_ls_number_parameters 936
_refine_ls_number_reflns 19319
_refine_ls_number_restraints 0
_refine_ls_restrained_S_all 1.0355
_refine_ls_R_factor_all 0.1138
_refine_ls_R_factor_gt 0.0808
_refine_ls_shift/su_max 0.0005
_refine_ls_shift/su_mean 0.0000
_refine_ls_structure_factor_coef Fsqd
_refine_ls_weighting_details 'w=1/[\s^2^(Fo^2^)+(0.1130P)^2^+0.6160P] where P=(Fo^2^+2Fc^2^)/3'
_refine_ls_weighting_scheme calc
_refine_ls_wR_factor_gt 0.2112
_refine_ls_wR_factor_ref 0.2334
_reflns_Friedel_coverage 0.0
_reflns_limit_h_max 20
_reflns_limit_h_min -20
_reflns_limit_k_max 22
_reflns_limit_k_min -22
_reflns_limit_l_max 23
_reflns_limit_l_min 0
_reflns_number_gt 12521
_reflns_number_total 19319
_reflns_threshold_expression I>=2u(I)
_cod_data_source_file c6qi00155f1.cif
_cod_data_source_block C2
_cod_depositor_comments
;
The following automatic conversions were performed:

data item '_exptl_absorpt_correction_type' value 'None' was changed
to 'none' in accordance with the
/home/saulius/struct/COD-crude-data/automatic-downloads/DataCite-retrospective/RSC/depositions/lib/dictionaries/cif_core.dic
dictionary named 'cif_core.dic' version 2.4.2 last updated on
2011-04-26.

Automatic conversion script
Id: cif_fix_values 6909 2019-04-08 15:41:33Z antanas 
;
_cod_database_code 4349486
_diffrn_number_total 19369
_olex2_refinement_description
;
1. Fixed Uiso
 At 1.2 times of:
  All C(H) groups, All C(H,H) groups
 At 1.5 times of:
  All C(H,H,H) groups
2.a Secondary CH2 refined with riding coordinates:
 C57(H57a,H57b), C59(H59a,H59b), C17(H17a,H17b), C77(H77a,H77b), C79(H79a,
 H79b), C39(H39a,H39b), C37(H37a,H37b), C19(H19a,H19b)
2.b Aromatic/amide H refined with riding coordinates:
 C70(H70), C3(H3), C27(H27), C50(H50), C23(H23), C53(H53), C55(H55), C22(H22),
 C54(H54), C66(H66), C2(H2), C67(H67), C47(H47), C43(H43), C25(H25), C42(H42),
 C30(H30), C45(H45), C62(H62), C26(H26), C46(H46), C10(H10), C73(H73), C74(H74),
  C65(H65), C34(H34), C15(H15), C4aa(H4aa), C63(H63), C35(H35), C5(H5),
 C33(H33), C14(H14), C6(H6), C7(H7), C13(H13), C86(H86), C82(H82), C83(H83),
 C85(H85), C84(H84)
2.c Idealised Me refined as rotating group:
 C78(H78a,H78b,H78c), C80(H80a,H80b,H80c), C58(H58a,H58b,H58c), C38(H38a,H38b,
 H38c), C60(H60a,H60b,H60c), C18(H18a,H18b,H18c), C40(H40a,H40b,H40c), C20(H20a,
 H20b,H20c), C87(H87a,H87b,H87c)
;
_olex2_submission_special_instructions 'No special instructions were received'

loop_
_space_group_symop_id
_space_group_symop_operation_xyz
1 x,y,z
2 -x,-y,-z

loop_
_atom_site_label
_atom_site_type_symbol
_atom_site_fract_x
_atom_site_fract_y
_atom_site_fract_z
_atom_site_U_iso_or_equiv
_atom_site_adp_type
_atom_site_occupancy
_atom_site_refinement_flags_posn
Na1 Na 0.98674(7) 0.86296(6) 0.26990(6) 0.0351(2) Uani 1.000000 .
Na4 Na 0.87422(7) 0.67777(7) 0.16218(6) 0.0332(2) Uani 1.000000 .
Na2 Na 1.03359(7) 0.69613(7) 0.30141(6) 0.0349(2) Uani 1.000000 .
Na3 Na 0.82505(7) 0.68767(6) 0.34190(6) 0.0356(2) Uani 1.000000 .
O4 O 0.82531(13) 0.77213(12) 0.24512(10) 0.0364(4) Uani 1.000000 .
O3 O 0.87793(12) 0.60205(11) 0.26190(10) 0.0341(4) Uani 1.000000 .
O1 O 0.98417(13) 0.77982(12) 0.37567(10) 0.0360(4) Uani 1.000000 .
O2 O 1.02930(12) 0.77646(12) 0.19388(10) 0.0336(4) Uani 1.000000 .
N5 N 0.71674(14) 0.53407(13) 0.33438(11) 0.0283(4) Uani 1.000000 .
N3 N 1.18003(15) 0.74790(14) 0.24340(12) 0.0319(5) Uani 1.000000 .
N6 N 0.68479(15) 0.64159(14) 0.44018(12) 0.0331(5) Uani 1.000000 .
N7 N 0.73987(15) 0.69056(14) 0.10798(12) 0.0307(5) Uani 1.000000 .
N8 N 0.80813(15) 0.58713(15) 0.03285(12) 0.0338(5) Uani 1.000000 .
N1 N 1.06076(15) 0.95692(14) 0.37812(12) 0.0340(5) Uani 1.000000 .
N4 N 1.15887(17) 0.65045(16) 0.36178(13) 0.0401(5) Uani 1.000000 .
N2 N 1.07166(17) 1.02824(15) 0.24495(13) 0.0389(5) Uani 1.000000 .
C1 C 1.0952(2) 1.04320(17) 0.37925(15) 0.0372(6) Uani 1.000000 .
C49 C 0.73541(17) 0.47981(16) 0.28763(13) 0.0293(5) Uani 1.000000 .
C41 C 0.63942(18) 0.50101(17) 0.37129(15) 0.0336(6) Uani 1.000000 .
C29 C 1.19142(18) 0.80057(15) 0.18852(14) 0.0288(5) Uani 1.000000 .
C70 C 0.7376(2) 0.59579(18) 0.00378(15) 0.0367(6) Uani 1.000000 .
H70 H 0.7102(2) 0.56761(18) -0.04328(15) 0.0441(7) Uiso 1.000000 R
C48 C 0.82249(18) 0.51815(18) 0.25078(14) 0.0334(6) Uani 1.000000 .
C28 C 1.10980(18) 0.81504(16) 0.16456(13) 0.0303(5) Uani 1.000000 .
C61 C 0.69767(19) 0.64877(18) 0.04176(15) 0.0358(6) Uani 1.000000 .
C51 C 0.66437(18) 0.68955(16) 0.49917(14) 0.0319(5) Uani 1.000000 .
C24 C 1.28074(19) 0.84266(18) 0.15752(15) 0.0371(6) Uani 1.000000 .
C68 C 0.75573(19) 0.78544(16) 0.21641(15) 0.0333(6) Uani 1.000000 .
C56 C 0.69173(18) 0.68282(17) 0.57272(15) 0.0339(6) Uani 1.000000 .
C9 C 1.06387(19) 0.92227(17) 0.44295(15) 0.0351(6) Uani 1.000000 .
C3 C 1.1385(2) 1.06653(19) 0.51048(16) 0.0437(7) Uani 1.000000 .
H3 H 1.1643(2) 1.10369(19) 0.55421(16) 0.0525(8) Uiso 1.000000 R
C27 C 1.1243(2) 0.87212(19) 0.10975(15) 0.0393(6) Uani 1.000000 .
H27 H 1.0742(2) 0.88404(19) 0.09305(15) 0.0472(7) Uiso 1.000000 R
C50 C 0.62572(19) 0.56143(18) 0.42554(15) 0.0374(6) Uani 1.000000 .
H50 H 0.57060(19) 0.53957(18) 0.45051(15) 0.0448(7) Uiso 1.000000 R
C69 C 0.70583(18) 0.74155(17) 0.14423(15) 0.0319(5) Uani 1.000000 .
C71 C 0.8417(2) 0.53491(18) -0.01198(15) 0.0366(6) Uani 1.000000 .
C21 C 1.25215(19) 0.73276(18) 0.26795(16) 0.0377(6) Uani 1.000000 .
C52 C 0.6225(2) 0.74484(18) 0.48168(15) 0.0374(6) Uani 1.000000 .
C23 C 1.3559(2) 0.8240(2) 0.18519(19) 0.0476(7) Uani 1.000000 .
H23 H 1.4152(2) 0.8491(2) 0.16604(19) 0.0571(9) Uiso 1.000000 R
C44 C 0.6727(2) 0.38705(17) 0.27636(16) 0.0374(6) Uani 1.000000 .
C11 C 1.0832(2) 1.06765(17) 0.17707(15) 0.0395(6) Uani 1.000000 .
C53 C 0.6055(2) 0.79095(18) 0.54036(16) 0.0399(6) Uani 1.000000 .
H53 H 0.5770(2) 0.82724(18) 0.53040(16) 0.0478(8) Uiso 1.000000 R
C55 C 0.67249(19) 0.73161(17) 0.62894(15) 0.0373(6) Uani 1.000000 .
H55 H 0.68909(19) 0.72804(17) 0.67822(15) 0.0447(7) Uiso 1.000000 R
C22 C 1.3420(2) 0.7698(2) 0.23950(19) 0.0488(8) Uani 1.000000 .
H22 H 1.3913(2) 0.7574(2) 0.25749(19) 0.0585(9) Uiso 1.000000 R
C8 C 1.02375(19) 0.82795(17) 0.43884(15) 0.0342(6) Uani 1.000000 .
C54 C 0.63011(19) 0.78416(18) 0.61337(17) 0.0410(7) Uani 1.000000 .
H54 H 0.61773(19) 0.81542(18) 0.65180(17) 0.0492(8) Uiso 1.000000 R
C16 C 1.1739(2) 1.10462(18) 0.14965(17) 0.0452(7) Uani 1.000000 .
C66 C 0.6419(3) 0.8489(2) 0.2212(2) 0.0547(8) Uani 1.000000 .
H66 H 0.6213(3) 0.8852(2) 0.2472(2) 0.0656(10) Uiso 1.000000 R
C2 C 1.1330(2) 1.10072(18) 0.44480(16) 0.0427(7) Uani 1.000000 .
H2 H 1.1540(2) 1.16062(18) 0.44378(16) 0.0512(8) Uiso 1.000000 R
C67 C 0.7210(2) 0.83982(19) 0.25158(17) 0.0450(7) Uani 1.000000 .
H67 H 0.7520(2) 0.87114(19) 0.29698(17) 0.0540(8) Uiso 1.000000 R
C47 C 0.8417(2) 0.46042(19) 0.20518(18) 0.0442(7) Uani 1.000000 .
H47 H 0.8967(2) 0.48252(19) 0.18010(18) 0.0531(8) Uiso 1.000000 R
C43 C 0.5906(2) 0.3560(2) 0.31511(18) 0.0472(7) Uani 1.000000 .
H43 H 0.5474(2) 0.2968(2) 0.30853(18) 0.0567(9) Uiso 1.000000 R
C72 C 0.7896(2) 0.44323(19) -0.02141(16) 0.0417(6) Uani 1.000000 .
C25 C 1.2895(2) 0.89905(19) 0.10188(16) 0.0414(7) Uani 1.000000 .
H25 H 1.3473(2) 0.92700(19) 0.08106(16) 0.0497(8) Uiso 1.000000 R
C42 C 0.5734(2) 0.41213(18) 0.36270(17) 0.0439(7) Uani 1.000000 .
H42 H 0.5191(2) 0.39165(18) 0.38868(17) 0.0527(8) Uiso 1.000000 R
C30 C 1.2345(2) 0.6767(2) 0.32866(18) 0.0436(7) Uani 1.000000 .
H30 H 1.2813(2) 0.6597(2) 0.34353(18) 0.0523(8) Uiso 1.000000 R
C57 C 0.7442(2) 0.6294(2) 0.59117(17) 0.0443(7) Uani 1.000000 .
H57a H 0.7812(2) 0.6277(2) 0.55036(17) 0.0531(8) Uiso 1.000000 R
H57b H 0.7891(2) 0.6586(2) 0.63481(17) 0.0531(8) Uiso 1.000000 R
C45 C 0.6971(2) 0.3331(2) 0.22856(18) 0.0482(7) Uani 1.000000 .
H45 H 0.6568(2) 0.2733(2) 0.21958(18) 0.0578(9) Uiso 1.000000 R
C62 C 0.6170(2) 0.6546(2) 0.00753(17) 0.0486(7) Uani 1.000000 .
H62 H 0.5878(2) 0.6239(2) -0.03843(17) 0.0583(9) Uiso 1.000000 R
C4 C 1.1052(2) 0.97580(19) 0.51180(15) 0.0412(6) Uani 1.000000 .
C26 C 1.2129(2) 0.91196(19) 0.07925(16) 0.0450(7) Uani 1.000000 .
H26 H 1.2190(2) 0.94852(19) 0.04215(16) 0.0539(8) Uiso 1.000000 R
C46 C 0.7812(2) 0.3699(2) 0.19551(18) 0.0497(8) Uani 1.000000 .
H46 H 0.7986(2) 0.3339(2) 0.16578(18) 0.0597(9) Uiso 1.000000 R
C10 C 1.0972(2) 1.07749(18) 0.30692(16) 0.0411(6) Uani 1.000000 .
H10 H 1.1179(2) 1.13735(18) 0.30587(16) 0.0493(8) Uiso 1.000000 R
C31 C 1.1479(2) 0.5957(2) 0.42097(16) 0.0403(6) Uani 1.000000 .
C64 C 0.6257(2) 0.7519(2) 0.11330(16) 0.0423(7) Uani 1.000000 .
C36 C 1.0933(2) 0.5062(2) 0.40364(18) 0.0470(7) Uani 1.000000 .
C76 C 0.9298(2) 0.5795(2) -0.04146(17) 0.0439(7) Uani 1.000000 .
C73 C 0.8266(2) 0.3976(2) -0.06520(19) 0.0520(8) Uani 1.000000 .
H73 H 0.7936(2) 0.3368(2) -0.07284(19) 0.0624(10) Uiso 1.000000 R
C59 C 0.5987(3) 0.7533(2) 0.40252(18) 0.0526(8) Uani 1.000000 .
H59a H 0.6002(3) 0.8103(2) 0.39963(18) 0.0631(10) Uiso 1.000000 R
H59b H 0.6483(3) 0.7513(2) 0.37355(18) 0.0631(10) Uiso 1.000000 R
C74 C 0.9108(2) 0.4404(2) -0.0974(2) 0.0583(9) Uani 1.000000 .
H74 H 0.9339(2) 0.4088(2) -0.1271(2) 0.0699(11) Uiso 1.000000 R
C17 C 1.2590(2) 1.1050(2) 0.19452(19) 0.0547(8) Uani 1.000000 .
H17a H 1.2668(2) 1.1366(2) 0.24280(19) 0.0656(10) Uiso 1.000000 R
H17b H 1.2439(2) 1.0450(2) 0.20250(19) 0.0656(10) Uiso 1.000000 R
C77 C 0.9831(2) 0.6784(2) -0.0279(2) 0.0534(8) Uani 1.000000 .
H77a H 0.9399(2) 0.7022(2) -0.0441(2) 0.0641(10) Uiso 1.000000 R
H77b H 0.9991(2) 0.6946(2) 0.0252(2) 0.0641(10) Uiso 1.000000 R
C12 C 1.0013(3) 1.0608(2) 0.13549(18) 0.0526(8) Uani 1.000000 .
C79 C 0.6971(2) 0.3984(2) 0.01476(19) 0.0483(7) Uani 1.000000 .
H79a H 0.7083(2) 0.4227(2) 0.06627(19) 0.0580(9) Uiso 1.000000 R
H79b H 0.6489(2) 0.4121(2) -0.00945(19) 0.0580(9) Uiso 1.000000 R
C65 C 0.5934(2) 0.8051(2) 0.1535(2) 0.0552(8) Uani 1.000000 .
H65 H 0.5399(2) 0.8109(2) 0.1348(2) 0.0662(10) Uiso 1.000000 R
C34 C 1.1181(3) 0.4882(3) 0.5326(2) 0.0618(10) Uani 1.000000 .
H34 H 1.1086(3) 0.4515(3) 0.5701(2) 0.0742(12) Uiso 1.000000 R
C15 C 1.1806(3) 1.1369(2) 0.0800(2) 0.0611(10) Uani 1.000000 .
H15 H 1.2399(3) 1.1619(2) 0.0609(2) 0.0733(12) Uiso 1.000000 R
C4aa C 0.9610(2) 0.5306(2) -0.0853(2) 0.0561(9) Uani 1.000000 .
H4aa H 1.0176(2) 0.5591(2) -0.1076(2) 0.0674(10) Uiso 1.000000 R
C63 C 0.5829(2) 0.7062(2) 0.04317(18) 0.0515(8) Uani 1.000000 .
H63 H 0.5306(2) 0.7113(2) 0.02090(18) 0.0618(10) Uiso 1.000000 R
C35 C 1.0789(2) 0.4532(2) 0.4605(2) 0.0576(9) Uani 1.000000 .
H35 H 1.0422(2) 0.3929(2) 0.4503(2) 0.0692(11) Uiso 1.000000 R
C32 C 1.1860(2) 0.6331(2) 0.49314(19) 0.0492(7) Uani 1.000000 .
C78 C 1.0748(2) 0.7216(2) -0.0659(2) 0.0592(9) Uani 1.000000 .
H78a H 1.0608(4) 0.7046(14) -0.1184(3) 0.0888(14) Uiso 1.000000 GR
H78b H 1.1006(10) 0.7841(2) -0.0567(12) 0.0888(14) Uiso 1.000000 GR
H78c H 1.1211(7) 0.7035(13) -0.0466(10) 0.0888(14) Uiso 1.000000 GR
C5 C 1.1098(3) 0.9357(2) 0.57658(18) 0.0546(8) Uani 1.000000 .
H5 H 1.1367(3) 0.9693(2) 0.62186(18) 0.0656(10) Uiso 1.000000 R
C39 C 1.2442(3) 0.7318(3) 0.5133(2) 0.0651(10) Uani 1.000000 .
H39a H 1.2262(3) 0.7619(3) 0.4766(2) 0.0781(12) Uiso 1.000000 R
H39b H 1.2277(3) 0.7476(3) 0.5610(2) 0.0781(12) Uiso 1.000000 R
C80 C 0.6564(2) 0.2984(2) 0.0122(2) 0.0585(9) Uani 1.000000 .
H80a H 0.6356(17) 0.2727(2) -0.0383(3) 0.0877(14) Uiso 1.000000 GR
H80b H 0.7054(6) 0.2837(2) 0.0317(14) 0.0877(14) Uiso 1.000000 GR
H80c H 0.6028(12) 0.2763(3) 0.0415(12) 0.0877(14) Uiso 1.000000 GR
C58 C 0.6785(3) 0.5361(2) 0.60564(19) 0.0559(8) Uani 1.000000 .
H58a H 0.6375(12) 0.5050(5) 0.5613(4) 0.0838(13) Uiso 1.000000 GR
H58b H 0.7167(3) 0.5073(6) 0.6199(13) 0.0838(13) Uiso 1.000000 GR
H58c H 0.6399(13) 0.5369(2) 0.6448(9) 0.0838(13) Uiso 1.000000 GR
C33 C 1.1712(3) 0.5774(3) 0.5486(2) 0.0624(10) Uani 1.000000 .
H33 H 1.1974(3) 0.6007(3) 0.5970(2) 0.0749(11) Uiso 1.000000 R
C14 C 1.1006(3) 1.1322(3) 0.0396(2) 0.0687(11) Uani 1.000000 .
H14 H 1.1064(3) 1.1548(3) -0.0060(2) 0.0824(13) Uiso 1.000000 R
C6 C 1.0743(3) 0.8471(2) 0.57137(19) 0.0670(10) Uani 1.000000 .
H6 H 1.0786(3) 0.8208(2) 0.61373(19) 0.0804(13) Uiso 1.000000 R
C37 C 1.0488(3) 0.4682(2) 0.3241(2) 0.0596(9) Uani 1.000000 .
H37a H 1.0057(3) 0.4930(2) 0.3099(2) 0.0715(11) Uiso 1.000000 R
H37b H 1.0999(3) 0.4875(2) 0.2915(2) 0.0715(11) Uiso 1.000000 R
C7 C 1.0315(3) 0.7940(2) 0.50474(18) 0.0561(9) Uani 1.000000 .
H7 H 1.0074(3) 0.7336(2) 0.50465(18) 0.0673(10) Uiso 1.000000 R
C38 C 0.9937(3) 0.3698(2) 0.3107(2) 0.0732(11) Uani 1.000000 .
H38a H 0.9685(18) 0.3531(3) 0.2595(4) 0.1099(17) Uiso 1.000000 GR
H38b H 1.0359(6) 0.3442(3) 0.3225(16) 0.1099(17) Uiso 1.000000 GR
H38c H 0.9416(13) 0.3496(3) 0.3416(12) 0.1099(17) Uiso 1.000000 GR
C60 C 0.5028(3) 0.6843(3) 0.3681(2) 0.0841(13) Uani 1.000000 .
H60a H 0.4946(11) 0.6925(14) 0.3168(5) 0.126(2) Uiso 1.000000 GR
H60b H 0.4998(10) 0.6274(3) 0.3716(17) 0.126(2) Uiso 1.000000 GR
H60c H 0.4526(3) 0.6887(14) 0.3937(12) 0.126(2) Uiso 1.000000 GR
C13 C 1.0134(3) 1.0945(3) 0.0662(2) 0.0673(10) Uani 1.000000 .
H13 H 0.9598(3) 1.0909(3) 0.0378(2) 0.0807(12) Uiso 1.000000 R
C19 C 0.9046(3) 1.0200(3) 0.1641(2) 0.0720(11) Uani 1.000000 .
H19a H 0.8560(3) 0.9918(3) 0.1225(2) 0.0863(13) Uiso 1.000000 R
H19b H 0.9020(3) 0.9749(3) 0.1950(2) 0.0863(13) Uiso 1.000000 R
C18 C 1.3556(3) 1.1452(3) 0.1607(3) 0.0755(12) Uani 1.000000 .
H18a H 1.3497(7) 1.1138(13) 0.1133(8) 0.1133(18) Uiso 1.000000 GR
H18b H 1.3733(11) 1.2055(6) 0.1545(16) 0.1133(18) Uiso 1.000000 GR
H18c H 1.4042(5) 1.1415(19) 0.1932(9) 0.1133(18) Uiso 1.000000 GR
C40 C 1.3492(3) 0.7621(3) 0.5173(3) 0.0891(14) Uani 1.000000 .
H40a H 1.3678(5) 0.757(2) 0.4683(4) 0.134(2) Uiso 1.000000 GR
H40b H 1.3816(3) 0.8221(8) 0.5384(18) 0.134(2) Uiso 1.000000 GR
H40c H 1.3664(5) 0.7265(15) 0.5478(16) 0.134(2) Uiso 1.000000 GR
C86 C 0.3673(3) 0.3967(3) 0.19345(19) 0.0624(10) Uani 1.000000 .
H86 H 0.3957(3) 0.3590(3) 0.19438(19) 0.0748(11) Uiso 1.000000 R
C81 C 0.4250(3) 0.4861(3) 0.1909(2) 0.0709(11) Uani 1.000000 .
C82 C 0.3768(4) 0.5400(3) 0.18915(19) 0.0713(12) Uani 1.000000 .
H82 H 0.4117(4) 0.6000(3) 0.18670(19) 0.0855(14) Uiso 1.000000 R
C83 C 0.2808(4) 0.5041(4) 0.1910(2) 0.0802(13) Uani 1.000000 .
H83 H 0.2508(4) 0.5406(4) 0.1907(2) 0.0962(15) Uiso 1.000000 R
C85 C 0.2699(4) 0.3637(3) 0.1946(2) 0.0816(13) Uani 1.000000 .
H85 H 0.2333(4) 0.3038(3) 0.1962(2) 0.0979(16) Uiso 1.000000 R
C84 C 0.2251(4) 0.4160(4) 0.1934(2) 0.0899(15) Uani 1.000000 .
H84 H 0.1588(4) 0.3929(4) 0.1942(2) 0.1079(18) Uiso 1.000000 R
C20 C 0.8805(5) 1.0855(5) 0.2096(3) 0.119(2) Uani 1.000000 .
H20a H 0.876(4) 1.127(2) 0.1781(7) 0.179(3) Uiso 1.000000 GR
H20b H 0.8199(17) 1.0546(6) 0.229(2) 0.179(3) Uiso 1.000000 GR
H20c H 0.9300(18) 1.116(2) 0.2495(17) 0.179(3) Uiso 1.000000 GR
C87 C 0.5290(4) 0.5226(5) 0.1903(3) 0.125(2) Uani 1.000000 .
H87a H 0.5584(5) 0.534(3) 0.2403(3) 0.188(3) Uiso 1.000000 GR
H87b H 0.5447(4) 0.4815(14) 0.163(2) 0.188(3) Uiso 1.000000 GR
H87c H 0.5523(6) 0.5762(17) 0.167(2) 0.188(3) Uiso 1.000000 GR

loop_
_atom_site_aniso_label
_atom_site_aniso_U_11
_atom_site_aniso_U_22
_atom_site_aniso_U_33
_atom_site_aniso_U_12
_atom_site_aniso_U_13
_atom_site_aniso_U_23
Na1 0.0380(6) 0.0305(5) 0.0314(5) 0.0114(4) -0.0010(4) 0.0007(4)
Na4 0.0296(5) 0.0376(6) 0.0323(5) 0.0156(4) -0.0002(4) 0.0006(4)
Na2 0.0281(5) 0.0394(6) 0.0378(6) 0.0149(4) 0.0033(4) 0.0087(5)
Na3 0.0356(6) 0.0312(5) 0.0377(6) 0.0129(4) 0.0058(4) 0.0016(4)
O4 0.0358(10) 0.0371(10) 0.0353(10) 0.0166(8) -0.0007(8) -0.0009(8)
O3 0.0303(9) 0.0313(9) 0.0372(10) 0.0106(8) 0.0052(7) 0.0029(8)
O1 0.0375(10) 0.0313(9) 0.0371(10) 0.0139(8) -0.0000(8) 0.0036(8)
O2 0.0268(9) 0.0380(10) 0.0339(10) 0.0115(8) 0.0051(7) 0.0090(8)
N5 0.0265(10) 0.0306(11) 0.0248(10) 0.0105(9) 0.0008(8) 0.0011(8)
N3 0.0293(11) 0.0305(11) 0.0356(12) 0.0129(9) 0.0037(9) 0.0037(9)
N6 0.0331(11) 0.0345(12) 0.0305(11) 0.0143(10) 0.0054(9) 0.0003(9)
N7 0.0286(11) 0.0330(11) 0.0319(11) 0.0149(9) 0.0038(9) 0.0043(9)
N8 0.0316(11) 0.0418(12) 0.0326(11) 0.0213(10) 0.0031(9) -0.0016(9)
N1 0.0297(11) 0.0313(11) 0.0344(12) 0.0082(9) 0.0008(9) 0.0013(9)
N4 0.0377(13) 0.0458(14) 0.0432(13) 0.0235(11) 0.0022(10) 0.0137(11)
N2 0.0438(13) 0.0319(12) 0.0353(12) 0.0120(10) 0.0013(10) 0.0043(10)
C1 0.0399(15) 0.0310(14) 0.0341(14) 0.0090(11) 0.0061(11) 0.0075(11)
C49 0.0288(12) 0.0323(13) 0.0262(12) 0.0135(10) -0.0013(9) 0.0045(10)
C41 0.0284(13) 0.0348(14) 0.0351(14) 0.0115(11) 0.0076(10) 0.0017(11)
C29 0.0318(13) 0.0251(12) 0.0293(12) 0.0123(10) 0.0044(10) 0.0032(10)
C70 0.0377(14) 0.0455(16) 0.0279(13) 0.0208(12) -0.0006(11) -0.0025(11)
C48 0.0322(13) 0.0405(15) 0.0306(13) 0.0192(12) 0.0024(10) 0.0046(11)
C28 0.0297(13) 0.0327(13) 0.0255(12) 0.0122(10) 0.0001(10) -0.0012(10)
C61 0.0336(14) 0.0468(16) 0.0322(13) 0.0236(12) -0.0017(11) 0.0018(12)
C51 0.0266(12) 0.0293(13) 0.0335(13) 0.0065(10) 0.0073(10) 0.0015(10)
C24 0.0341(14) 0.0374(14) 0.0355(14) 0.0114(11) 0.0097(11) 0.0032(11)
C68 0.0348(14) 0.0283(13) 0.0368(14) 0.0138(11) 0.0062(11) 0.0024(11)
C56 0.0299(13) 0.0353(14) 0.0326(13) 0.0106(11) 0.0044(10) 0.0065(11)
C9 0.0309(13) 0.0365(14) 0.0335(14) 0.0108(11) 0.0018(11) 0.0058(11)
C3 0.0402(16) 0.0400(15) 0.0351(15) 0.0053(12) -0.0003(12) -0.0053(12)
C27 0.0418(15) 0.0424(15) 0.0335(14) 0.0184(13) 0.0006(11) 0.0075(12)
C50 0.0304(13) 0.0408(15) 0.0361(14) 0.0113(12) 0.0068(11) 0.0034(12)
C69 0.0294(13) 0.0343(13) 0.0375(14) 0.0182(11) 0.0070(10) 0.0084(11)
C71 0.0374(14) 0.0377(14) 0.0329(13) 0.0175(12) -0.0028(11) -0.0080(11)
C21 0.0307(14) 0.0406(15) 0.0457(16) 0.0186(12) 0.0042(11) 0.0098(12)
C52 0.0392(15) 0.0356(14) 0.0343(14) 0.0142(12) 0.0028(11) 0.0023(11)
C23 0.0359(16) 0.0522(18) 0.060(2) 0.0220(14) 0.0180(14) 0.0122(15)
C44 0.0403(15) 0.0292(13) 0.0403(15) 0.0139(12) 0.0030(12) 0.0005(11)
C11 0.0537(17) 0.0303(14) 0.0313(14) 0.0161(13) 0.0025(12) 0.0044(11)
C53 0.0344(14) 0.0370(15) 0.0474(17) 0.0165(12) 0.0021(12) -0.0040(12)
C55 0.0371(14) 0.0366(14) 0.0274(13) 0.0074(12) 0.0029(11) -0.0010(11)
C22 0.0349(15) 0.062(2) 0.060(2) 0.0292(15) 0.0100(14) 0.0158(16)
C8 0.0346(14) 0.0341(14) 0.0318(13) 0.0136(11) -0.0002(11) 0.0056(11)
C54 0.0333(14) 0.0369(15) 0.0458(16) 0.0103(12) 0.0096(12) -0.0073(12)
C16 0.0589(19) 0.0310(14) 0.0399(16) 0.0147(13) 0.0135(14) -0.0030(12)
C66 0.061(2) 0.066(2) 0.059(2) 0.0475(18) 0.0165(17) 0.0075(17)
C2 0.0445(16) 0.0241(13) 0.0420(16) -0.0000(11) 0.0046(12) 0.0000(11)
C67 0.0564(18) 0.0407(16) 0.0419(16) 0.0245(14) 0.0130(14) 0.0044(13)
C47 0.0419(16) 0.0403(16) 0.0511(18) 0.0180(13) 0.0154(13) 0.0022(13)
C43 0.0411(16) 0.0365(15) 0.0530(18) 0.0083(13) 0.0068(14) -0.0045(13)
C72 0.0440(16) 0.0405(15) 0.0383(15) 0.0189(13) -0.0035(12) -0.0050(12)
C25 0.0395(15) 0.0425(16) 0.0388(15) 0.0132(13) 0.0136(12) 0.0108(13)
C42 0.0375(15) 0.0344(15) 0.0491(17) 0.0056(12) 0.0126(13) 0.0031(13)
C30 0.0354(15) 0.0488(17) 0.0543(18) 0.0247(13) 0.0044(13) 0.0136(14)
C57 0.0445(16) 0.0535(18) 0.0379(15) 0.0246(14) 0.0034(12) 0.0060(13)
C45 0.0495(18) 0.0351(15) 0.0558(19) 0.0169(13) 0.0037(14) -0.0067(14)
C62 0.0432(17) 0.069(2) 0.0347(15) 0.0284(16) -0.0066(12) -0.0017(14)
C4 0.0380(15) 0.0449(16) 0.0319(14) 0.0119(13) -0.0039(11) 0.0014(12)
C26 0.0552(18) 0.0390(16) 0.0345(15) 0.0129(14) 0.0121(13) 0.0157(12)
C46 0.0517(18) 0.0477(17) 0.0540(19) 0.0277(15) 0.0074(15) -0.0089(15)
C10 0.0451(16) 0.0256(13) 0.0444(16) 0.0086(12) 0.0005(13) 0.0048(12)
C31 0.0378(15) 0.0483(17) 0.0441(16) 0.0260(13) 0.0030(12) 0.0174(13)
C64 0.0398(15) 0.0597(18) 0.0400(15) 0.0335(14) 0.0055(12) 0.0052(14)
C36 0.0466(17) 0.0499(18) 0.0507(18) 0.0253(15) 0.0051(14) 0.0184(15)
C76 0.0454(17) 0.0452(16) 0.0403(16) 0.0207(14) 0.0040(13) -0.0037(13)
C73 0.0517(19) 0.0452(17) 0.059(2) 0.0260(15) -0.0093(15) -0.0137(15)
C59 0.070(2) 0.0492(18) 0.0434(17) 0.0320(17) -0.0032(15) 0.0031(14)
C74 0.054(2) 0.059(2) 0.064(2) 0.0301(17) 0.0070(16) -0.0184(17)
C17 0.0519(19) 0.056(2) 0.0476(18) 0.0190(16) 0.0049(15) -0.0097(15)
C77 0.0539(19) 0.0414(17) 0.055(2) 0.0132(15) 0.0159(15) -0.0081(14)
C12 0.065(2) 0.0510(19) 0.0461(18) 0.0272(17) 0.0090(16) 0.0205(15)
C79 0.0444(17) 0.0442(17) 0.0545(19) 0.0190(14) -0.0022(14) 0.0049(14)
C65 0.0517(19) 0.075(2) 0.061(2) 0.0480(18) 0.0077(16) 0.0081(18)
C34 0.059(2) 0.070(2) 0.064(2) 0.0306(19) 0.0093(18) 0.040(2)
C15 0.082(3) 0.0462(19) 0.051(2) 0.0220(18) 0.0314(19) 0.0094(16)
C4aa 0.0523(19) 0.0499(18) 0.061(2) 0.0200(15) 0.0143(16) -0.0173(16)
C63 0.0427(17) 0.082(2) 0.0468(17) 0.0455(17) -0.0079(13) -0.0003(16)
C35 0.0489(19) 0.0511(19) 0.073(2) 0.0189(16) 0.0058(17) 0.0305(18)
C32 0.0474(18) 0.0547(19) 0.0510(18) 0.0269(15) 0.0011(14) 0.0155(15)
C78 0.057(2) 0.053(2) 0.064(2) 0.0211(17) 0.0213(17) 0.0020(17)
C5 0.066(2) 0.056(2) 0.0335(16) 0.0205(17) -0.0070(14) 0.0061(14)
C39 0.066(2) 0.066(2) 0.062(2) 0.0303(19) -0.0038(18) 0.0026(19)
C80 0.0461(18) 0.0415(17) 0.082(3) 0.0146(15) -0.0006(17) 0.0124(17)
C58 0.077(2) 0.0526(19) 0.0455(18) 0.0352(18) 0.0002(16) 0.0107(15)
C33 0.063(2) 0.080(3) 0.050(2) 0.038(2) -0.0050(16) 0.0208(19)
C14 0.103(3) 0.074(3) 0.0424(19) 0.048(2) 0.018(2) 0.0240(18)
C6 0.105(3) 0.060(2) 0.0359(17) 0.038(2) -0.0090(18) 0.0101(16)
C37 0.065(2) 0.051(2) 0.058(2) 0.0207(17) 0.0038(17) 0.0135(17)
C7 0.082(2) 0.0414(17) 0.0416(17) 0.0253(17) -0.0065(16) 0.0085(14)
C38 0.079(3) 0.052(2) 0.076(3) 0.020(2) -0.001(2) -0.001(2)
C60 0.091(3) 0.099(3) 0.064(3) 0.052(3) -0.027(2) -0.017(2)
C13 0.085(3) 0.074(3) 0.048(2) 0.037(2) 0.0069(19) 0.0241(19)
C19 0.059(2) 0.092(3) 0.063(2) 0.030(2) 0.0037(18) 0.030(2)
C18 0.062(2) 0.067(3) 0.083(3) 0.0148(19) 0.021(2) 0.000(2)
C40 0.077(3) 0.073(3) 0.102(4) 0.022(2) 0.000(3) -0.003(3)
C86 0.089(3) 0.065(2) 0.0421(19) 0.041(2) 0.0065(18) 0.0114(17)
C81 0.072(3) 0.089(3) 0.0389(19) 0.025(2) -0.0065(17) 0.0112(19)
C82 0.113(4) 0.056(2) 0.0367(18) 0.033(2) -0.007(2) 0.0043(16)
C83 0.114(4) 0.094(3) 0.042(2) 0.057(3) -0.003(2) -0.000(2)
C85 0.103(4) 0.086(3) 0.040(2) 0.028(3) 0.004(2) 0.007(2)
C84 0.088(3) 0.138(5) 0.047(2) 0.054(4) 0.000(2) 0.007(3)
C20 0.122(5) 0.162(6) 0.109(5) 0.087(5) 0.041(4) 0.047(4)
C87 0.092(4) 0.174(6) 0.074(3) 0.026(4) -0.006(3) 0.033(4)

loop_
_atom_type_symbol
_atom_type_scat_dispersion_real
_atom_type_scat_dispersion_imag
_atom_type_scat_Cromer_Mann_a1
_atom_type_scat_Cromer_Mann_a2
_atom_type_scat_Cromer_Mann_a3
_atom_type_scat_Cromer_Mann_a4
_atom_type_scat_Cromer_Mann_b1
_atom_type_scat_Cromer_Mann_b2
_atom_type_scat_Cromer_Mann_b3
_atom_type_scat_Cromer_Mann_b4
_atom_type_scat_Cromer_Mann_c
_atom_type_scat_source
_atom_type_scat_dispersion_source
H 0.00000 0.00000 0.49300 0.32291 0.14019 0.04081 10.51090 26.12570 3.14236 57.79970 0.0030380000826 'International Tables Volume C Table 6.1.1.4 (pp. 500-502)' 'Henke, Gullikson and Davis, At. Data and Nucl. Data Tables, 1993, 54, 2'
C 0.00347 0.00161 2.31000 1.02000 1.58860 0.86500 20.84390 10.20750 0.56870 51.65120 0.215599998832 'International Tables Volume C Table 6.1.1.4 (pp. 500-502)' 'Henke, Gullikson and Davis, At. Data and Nucl. Data Tables, 1993, 54, 2'
N 0.00653 0.00323 12.21260 3.13220 2.01250 1.16630 0.00570 9.89330 28.99750 0.58260 -11.5290002823 'International Tables Volume C Table 6.1.1.4 (pp. 500-502)' 'Henke, Gullikson and Davis, At. Data and Nucl. Data Tables, 1993, 54, 2'
O 0.01158 0.00611 3.04850 2.28680 1.54630 0.86700 13.27710 5.70110 0.32390 32.90890 0.250800013542 'International Tables Volume C Table 6.1.1.4 (pp. 500-502)' 'Henke, Gullikson and Davis, At. Data and Nucl. Data Tables, 1993, 54, 2'
Na 0.03665 0.02467 4.76260 3.17360 1.26740 1.11280 3.28500 8.84220 0.31360 129.42400 0.675999999046 'International Tables Volume C Table 6.1.1.4 (pp. 500-502)' 'Henke, Gullikson and Davis, At. Data and Nucl. Data Tables, 1993, 54, 2'

loop_
_geom_angle_atom_site_label_1
_geom_angle_atom_site_label_2
_geom_angle_atom_site_label_3
_geom_angle
Na2 Na1 Na4 60.66(3)
Na3 Na1 Na4 61.57(3)
Na3 Na1 Na2 59.48(3)
O4 Na1 Na4 49.84(5)
O4 Na1 Na2 91.88(6)
O4 Na1 Na3 44.30(5)
O1 Na1 Na4 89.43(5)
O1 Na1 Na2 43.82(5)
O1 Na1 Na3 43.02(5)
O1 Na1 O4 87.23(7)
O2 Na1 Na4 43.47(5)
O2 Na1 Na2 48.19(5)
O2 Na1 Na3 91.44(5)
O2 Na1 O4 93.32(7)
O2 Na1 O1 91.96(7)
N1 Na1 Na4 158.52(7)
N1 Na1 Na2 101.10(7)
N1 Na1 Na3 100.24(6)
N1 Na1 O4 125.88(8)
N1 Na1 O1 69.09(7)
N1 Na1 O2 133.57(8)
N2 Na1 Na4 133.86(6)
N2 Na1 Na2 141.64(7)
N2 Na1 Na3 155.37(7)
N2 Na1 O4 125.08(8)
N2 Na1 O1 135.75(8)
N2 Na1 O2 112.65(8)
N2 Na1 N1 67.35(8)
Na2 Na4 Na1 60.17(3)
Na3 Na4 Na1 60.24(3)
Na3 Na4 Na2 58.89(3)
O4 Na4 Na1 44.13(5)
O4 Na4 Na2 87.66(5)
O4 Na4 Na3 43.63(5)
O3 Na4 Na1 89.62(6)
O3 Na4 Na2 42.92(5)
O3 Na4 Na3 45.26(5)
O3 Na4 O4 88.85(7)
O2 Na4 Na1 44.02(5)
O2 Na4 Na2 47.90(5)
O2 Na4 Na3 90.72(6)
O2 Na4 O4 88.16(7)
O2 Na4 O3 90.81(7)
N7 Na4 Na1 102.06(6)
N7 Na4 Na2 154.74(7)
N7 Na4 Na3 97.36(6)
N7 Na4 O4 67.75(7)
N7 Na4 O3 126.97(8)
N7 Na4 O2 132.48(8)
N8 Na4 Na1 152.64(7)
N8 Na4 Na2 136.74(6)
N8 Na4 Na3 143.38(6)
N8 Na4 O4 134.97(7)
N8 Na4 O3 117.17(8)
N8 Na4 O2 124.59(8)
N8 Na4 N7 67.25(7)
Na4 Na2 Na1 59.17(3)
Na3 Na2 Na1 60.82(3)
Na3 Na2 Na4 61.53(3)
O3 Na2 Na1 89.33(6)
O3 Na2 Na4 43.67(5)
O3 Na2 Na3 46.87(5)
O1 Na2 Na1 47.71(5)
O1 Na2 Na4 90.96(6)
O1 Na2 Na3 43.70(5)
O1 Na2 O3 90.55(7)
O2 Na2 Na1 43.49(5)
O2 Na2 Na4 42.71(5)
O2 Na2 Na3 89.23(5)
O2 Na2 O3 86.38(7)
O2 Na2 O1 91.16(7)
N3 Na2 Na1 96.20(6)
N3 Na2 Na4 102.20(6)
N3 Na2 Na3 156.06(7)
N3 Na2 O3 133.65(8)
N3 Na2 O1 126.20(8)
N3 Na2 O2 67.93(7)
N4 Na2 Na1 145.17(7)
N4 Na2 Na4 150.94(7)
N4 Na2 Na3 136.12(7)
N4 Na2 O3 124.77(8)
N4 Na2 O1 117.54(8)
N4 Na2 O2 134.47(8)
N4 Na2 N3 66.59(8)
Na4 Na3 Na1 58.19(3)
Na2 Na3 Na1 59.70(3)
Na2 Na3 Na4 59.58(3)
O4 Na3 Na1 43.04(5)
O4 Na3 Na4 47.74(5)
O4 Na3 Na2 91.11(6)
O3 Na3 Na1 86.15(5)
O3 Na3 Na4 42.70(5)
O3 Na3 Na2 43.40(5)
O3 Na3 O4 90.40(7)
O1 Na3 Na1 47.04(5)
O1 Na3 Na4 89.49(6)
O1 Na3 Na2 43.91(5)
O1 Na3 O4 89.98(7)
O1 Na3 O3 87.30(7)
N5 Na3 Na1 151.65(7)
N5 Na3 Na4 93.68(6)
N5 Na3 Na2 104.94(6)
N5 Na3 O4 121.53(8)
N5 Na3 O3 68.60(7)
N5 Na3 O1 138.96(8)
N6 Na3 Na1 141.37(6)
N6 Na3 Na4 146.75(6)
N6 Na3 Na2 147.24(6)
N6 Na3 O4 121.18(8)
N6 Na3 O3 132.44(7)
N6 Na3 O1 123.56(8)
N6 Na3 N5 64.65(7)
Na4 O4 Na1 86.02(7)
Na3 O4 Na1 92.66(7)
Na3 O4 Na4 88.63(7)
C68 O4 Na1 131.51(16)
C68 O4 Na4 114.77(15)
C68 O4 Na3 128.85(16)
Na2 O3 Na4 93.41(7)
Na3 O3 Na4 92.04(7)
Na3 O3 Na2 89.74(7)
C48 O3 Na4 114.28(16)
C48 O3 Na2 139.23(16)
C48 O3 Na3 116.97(15)
Na2 O1 Na1 88.47(7)
Na3 O1 Na1 89.94(7)
Na3 O1 Na2 92.39(7)
C8 O1 Na1 114.69(15)
C8 O1 Na2 130.50(16)
C8 O1 Na3 128.29(17)
Na4 O2 Na1 92.50(7)
Na2 O2 Na1 88.32(7)
Na2 O2 Na4 89.39(7)
C28 O2 Na1 116.86(15)
C28 O2 Na4 140.45(16)
C28 O2 Na2 115.71(15)
C49 N5 Na3 116.97(16)
C41 N5 Na3 123.83(16)
C41 N5 C49 119.2(2)
C29 N3 Na2 118.34(16)
C21 N3 Na2 121.52(18)
C21 N3 C29 119.9(2)
C51 N6 Na3 133.78(15)
C50 N6 Na3 109.71(17)
C50 N6 C51 116.4(2)
C61 N7 Na4 120.47(17)
C69 N7 Na4 120.03(17)
C69 N7 C61 119.5(2)
C70 N8 Na4 112.22(17)
C71 N8 Na4 131.54(16)
C71 N8 C70 116.1(2)
C1 N1 Na1 121.95(18)
C9 N1 Na1 119.19(17)
C9 N1 C1 118.8(2)
C30 N4 Na2 111.94(18)
C31 N4 Na2 128.46(17)
C31 N4 C30 119.4(2)
C11 N2 Na1 130.62(17)
C10 N2 Na1 109.86(18)
C10 N2 C11 119.2(2)
C2 C1 N1 123.1(2)
C10 C1 N1 116.4(2)
C10 C1 C2 120.5(2)
C48 C49 N5 117.3(2)
C44 C49 N5 121.5(2)
C44 C49 C48 121.2(2)
C50 C41 N5 117.3(2)
C42 C41 N5 123.3(2)
C42 C41 C50 119.4(2)
C28 C29 N3 117.1(2)
C24 C29 N3 121.6(2)
C24 C29 C28 121.2(2)
C61 C70 N8 122.1(2)
C49 C48 O3 120.0(2)
C47 C48 O3 124.0(2)
C47 C48 C49 116.1(2)
C29 C28 O2 120.2(2)
C27 C28 O2 123.7(2)
C27 C28 C29 116.1(2)
C70 C61 N7 117.9(2)
C62 C61 N7 122.2(2)
C62 C61 C70 120.0(2)
C56 C51 N6 118.3(2)
C52 C51 N6 119.5(2)
C52 C51 C56 122.1(2)
C23 C24 C29 116.5(2)
C25 C24 C29 119.3(3)
C25 C24 C23 124.2(3)
C69 C68 O4 120.8(2)
C67 C68 O4 123.9(3)
C67 C68 C69 115.2(2)
C55 C56 C51 117.0(2)
C57 C56 C51 122.1(2)
C57 C56 C55 120.8(2)
C8 C9 N1 116.5(2)
C4 C9 N1 122.2(2)
C4 C9 C8 121.3(2)
C4 C3 C2 120.4(3)
C26 C27 C28 121.6(3)
C41 C50 N6 123.7(2)
C68 C69 N7 116.4(2)
C64 C69 N7 121.9(2)
C64 C69 C68 121.6(2)
C72 C71 N8 120.4(2)
C76 C71 N8 117.1(2)
C76 C71 C72 122.4(2)
C22 C21 N3 122.4(3)
C30 C21 N3 116.4(2)
C30 C21 C22 121.2(2)
C53 C52 C51 117.5(3)
C59 C52 C51 120.4(3)
C59 C52 C53 122.1(3)
C22 C23 C24 120.6(3)
C43 C44 C49 117.0(2)
C45 C44 C49 119.1(2)
C45 C44 C43 123.9(3)
C16 C11 N2 119.9(3)
C12 C11 N2 118.6(3)
C12 C11 C16 121.2(3)
C54 C53 C52 121.5(3)
C54 C55 C56 121.9(3)
C23 C22 C21 118.9(3)
C9 C8 O1 120.5(2)
C7 C8 O1 123.8(2)
C7 C8 C9 115.7(3)
C55 C54 C53 120.0(3)
C17 C16 C11 119.1(3)
C15 C16 C11 118.0(3)
C15 C16 C17 122.8(3)
C65 C66 C67 121.6(3)
C3 C2 C1 118.7(3)
C66 C67 C68 122.7(3)
C46 C47 C48 122.5(3)
C42 C43 C44 120.5(3)
C73 C72 C71 117.0(3)
C79 C72 C71 120.0(3)
C79 C72 C73 122.9(3)
C26 C25 C24 119.4(3)
C43 C42 C41 118.5(3)
C21 C30 N4 123.3(3)
C58 C57 C56 114.0(3)
C46 C45 C44 119.1(3)
C63 C62 C61 118.7(3)
C3 C4 C9 116.9(3)
C5 C4 C9 119.2(3)
C5 C4 C3 123.9(3)
C25 C26 C27 122.4(3)
C45 C46 C47 122.0(3)
C1 C10 N2 122.8(2)
C36 C31 N4 117.3(3)
C32 C31 N4 120.3(3)
C32 C31 C36 122.3(3)
C65 C64 C69 119.4(3)
C63 C64 C69 116.7(2)
C63 C64 C65 123.9(3)
C35 C36 C31 117.9(3)
C37 C36 C31 120.6(3)
C37 C36 C35 121.5(3)
C77 C76 C71 119.6(2)
C4aa C76 C71 117.4(3)
C4aa C76 C77 122.9(3)
C74 C73 C72 121.5(3)
C60 C59 C52 114.7(3)
C4aa C74 C73 119.6(3)
C18 C17 C16 116.3(3)
C78 C77 C76 116.0(3)
C13 C12 C11 117.7(3)
C19 C12 C11 121.1(3)
C19 C12 C13 121.2(3)
C80 C79 C72 115.0(3)
C64 C65 C66 119.3(3)
C33 C34 C35 119.9(3)
C14 C15 C16 121.0(3)
C74 C4aa C76 122.0(3)
C64 C63 C62 120.9(3)
C34 C35 C36 121.2(3)
C39 C32 C31 122.9(3)
C33 C32 C31 118.0(3)
C33 C32 C39 119.1(3)
C6 C5 C4 118.7(3)
C40 C39 C32 113.5(3)
C32 C33 C34 120.7(3)
C13 C14 C15 120.1(3)
C7 C6 C5 122.5(3)
C38 C37 C36 116.2(3)
C6 C7 C8 122.4(3)
C14 C13 C12 122.0(4)
C20 C19 C12 113.6(4)
C85 C86 C81 121.1(4)
C82 C81 C86 116.5(4)
C87 C81 C86 121.9(5)
C87 C81 C82 121.6(5)
C83 C82 C81 119.9(4)
C84 C83 C82 122.9(5)
C84 C85 C86 121.7(5)
C85 C84 C83 117.9(5)

loop_
_geom_bond_atom_site_label_1
_geom_bond_atom_site_label_2
_geom_bond_distance
Na1 Na4 3.286(2)
Na1 Na2 3.3197(16)
Na1 Na3 3.357(2)
Na1 O4 2.294(2)
Na1 O1 2.457(2)
Na1 O2 2.286(2)
Na1 N1 2.334(3)
Na1 N2 2.624(3)
Na4 Na2 3.3361(18)
Na4 Na3 3.4007(16)
Na4 O4 2.518(2)
Na4 O3 2.308(2)
Na4 O2 2.263(2)
Na4 N7 2.365(2)
Na4 N8 2.606(3)
Na2 Na3 3.3123(16)
Na2 O3 2.276(2)
Na2 O1 2.299(2)
Na2 O2 2.475(2)
Na2 N3 2.388(2)
Na2 N4 2.615(2)
Na3 O4 2.347(2)
Na3 O3 2.417(2)
Na3 O1 2.290(2)
Na3 N5 2.404(2)
Na3 N6 2.771(2)
O4 C68 1.291(3)
O3 C48 1.301(3)
O1 C8 1.309(3)
O2 C28 1.297(3)
N5 C49 1.351(3)
N5 C41 1.326(3)
N3 C29 1.354(3)
N3 C21 1.320(3)
N6 C51 1.439(3)
N6 C50 1.267(3)
N7 C61 1.329(3)
N7 C69 1.358(3)
N8 C70 1.263(3)
N8 C71 1.448(3)
N1 C1 1.328(3)
N1 C9 1.360(3)
N4 C30 1.264(4)
N4 C31 1.440(3)
N2 C11 1.426(3)
N2 C10 1.287(4)
C1 C2 1.407(4)
C1 C10 1.469(4)
C49 C48 1.446(4)
C49 C44 1.442(4)
C41 C50 1.471(4)
C41 C42 1.401(4)
C29 C28 1.448(4)
C29 C24 1.424(3)
C70 C61 1.465(4)
C48 C47 1.388(4)
C28 C27 1.398(4)
C61 C62 1.416(4)
C51 C56 1.405(4)
C51 C52 1.408(4)
C24 C23 1.417(4)
C24 C25 1.414(4)
C68 C69 1.455(4)
C68 C67 1.403(4)
C56 C55 1.402(4)
C56 C57 1.511(4)
C9 C8 1.445(4)
C9 C4 1.431(4)
C3 C2 1.377(4)
C3 C4 1.405(4)
C27 C26 1.407(4)
C69 C64 1.425(4)
C71 C72 1.404(4)
C71 C76 1.400(4)
C21 C22 1.403(4)
C21 C30 1.467(4)
C52 C53 1.388(4)
C52 C59 1.495(4)
C23 C22 1.360(4)
C44 C43 1.400(4)
C44 C45 1.410(4)
C11 C16 1.405(4)
C11 C12 1.398(4)
C53 C54 1.385(4)
C55 C54 1.364(4)
C8 C7 1.386(4)
C16 C17 1.513(5)
C16 C15 1.403(5)
C66 C67 1.396(4)
C66 C65 1.382(5)
C47 C46 1.404(4)
C43 C42 1.372(4)
C72 C73 1.392(4)
C72 C79 1.514(4)
C25 C26 1.353(4)
C57 C58 1.520(5)
C45 C46 1.372(4)
C62 C63 1.361(4)
C4 C5 1.414(4)
C31 C36 1.386(4)
C31 C32 1.392(4)
C64 C65 1.405(4)
C64 C63 1.408(4)
C36 C35 1.382(4)
C36 C37 1.532(5)
C76 C77 1.514(4)
C76 C4aa 1.372(4)
C73 C74 1.376(5)
C59 C60 1.501(5)
C74 C4aa 1.383(5)
C17 C18 1.536(5)
C77 C78 1.519(4)
C12 C13 1.405(5)
C12 C19 1.494(5)
C79 C80 1.536(4)
C34 C35 1.386(5)
C34 C33 1.377(5)
C15 C14 1.376(6)
C32 C39 1.527(5)
C32 C33 1.391(5)
C5 C6 1.358(5)
C39 C40 1.476(6)
C14 C13 1.355(6)
C6 C7 1.399(5)
C37 C38 1.508(5)
C19 C20 1.536(7)
C86 C81 1.396(6)
C86 C85 1.368(6)
C81 C82 1.423(6)
C81 C87 1.457(7)
C82 C83 1.346(6)
C83 C84 1.373(7)
C85 C84 1.355(7)

loop_
_platon_squeeze_void_nr
_platon_squeeze_void_average_x
_platon_squeeze_void_average_y
_platon_squeeze_void_average_z
_platon_squeeze_void_volume
_platon_squeeze_void_count_electrons
_platon_squeeze_void_content
1 0.500 1.000 0.720 670 234 ' '
2 0.472 0.667 0.865 7 1 ' '
3 0.528 0.333 0.135 7 1 ' '
